data_4030850
loop_
_publ_author_name
'Senocq, F.'
'Viguier, N.'
'Gleizes, A.'

_publ_section_title
;
 Bis(eta5-cyclopentadienyl)bis(thiolato)titanium(IV) and zirconium(IV):
 synthesis and crystal structure of Cp2M(StBu)2 (M = Ti, Zr). Use of
 Cp2Ti(StBu)2 and Cp2Ti(SEt)2 as single-source precursors for the chemical
 vapour deposition of titanium sulfides
;
_journal_name_full 'European Journal of Solid State and Inorganic Chemistry'
_journal_page_first 1185
_journal_page_last 1197
_journal_volume 33
_journal_year 1996
_chemical_formula_sum 'C18 H28 S2 Ti'
_chemical_formula_weight 356.43
_space_group_IT_number 15
_symmetry_cell_setting monoclinic
_symmetry_Int_Tables_number 15
_symmetry_space_group_name_Hall '-C 2yc'
_symmetry_space_group_name_H-M 'C 1 2/c 1'
_cell_angle_alpha 90
_cell_angle_beta 108.27(4)
_cell_angle_gamma 90
_cell_formula_units_Z 4
_cell_length_a 16.450(6)
_cell_length_b 9.279(3)
_cell_length_c 12.707(4)
_cell_volume 1841.8(11)
_diffrn_ambient_temperature 293
_diffrn_radiation_probe x-ray
_diffrn_radiation_type MoK\a
_diffrn_radiation_wavelength 0.71073
_exptl_absorpt_coefficient_mu 0.626
_exptl_crystal_density_diffrn 1.29
_refine_ls_number_parameters 104
_refine_ls_number_reflns 1898
_refine_ls_R_factor_gt 0.046
_refine_ls_wR_factor_gt 0.046
_cod_data_source_file EJSSIC-1996-33-1185-1197-1.cif
_cod_data_source_block Ti-compound
_cod_original_sg_symbol_H-M 'C 2/c'
_cod_database_code 4030850

loop_
_symmetry_equiv_pos_site_id
_symmetry_equiv_pos_as_xyz
1 x,y,z
2 -x,y,1/2-z
3 -x,-y,-z
4 x,-y,1/2+z
5 1/2+x,1/2+y,z
6 1/2-x,1/2+y,1/2-z
7 1/2-x,1/2-y,-z
8 1/2+x,1/2-y,1/2+z

loop_
_atom_site_label
_atom_site_type_symbol
_atom_site_thermal_displace_type
_atom_site_fract_x
_atom_site_fract_y
_atom_site_fract_z
_atom_site_occupancy
_atom_site_U_iso_or_equiv
Ti Ti Uiso 0.00000 0.22634(8) 0.25000 1.000 0.0331(3)
S S Uiso 0.09950(5) 0.05873(9) 0.21149(6) 1.000 0.0417(4)
C1 C Uiso -0.0168(3) 0.3099(5) 0.4204(3) 1.000 0.065(2)
C2 C Uiso 0.0493(3) 0.2107(4) 0.4478(2) 1.000 0.053(2)
C3 C Uiso 0.1159(3) 0.2671(5) 0.4158(3) 1.000 0.060(2)
C4 C Uiso 0.0898(3) 0.4003(5) 0.3675(3) 1.000 0.074(3)
C5 C Uiso 0.0088(3) 0.4269(4) 0.3720(3) 1.000 0.072(3)
C6 C Uiso 0.1613(2) -0.0792(4) 0.3098(3) 1.000 0.046(2)
C7 C Uiso 0.1788(5) -0.1944(7) 0.2426(5) 1.000 0.172(7)
C8 C Uiso 0.1156(5) -0.1409(8) 0.3799(7) 1.000 0.233(8)
C9 C Uiso 0.2432(4) -0.0251(7) 0.3808(6) 1.000 0.158(6)

loop_
_atom_type_symbol
_atom_type_description
_atom_type_scat_dispersion_real
_atom_type_scat_dispersion_imag
_atom_type_scat_source
C C 0.0033 0.0016 ' International Tables Vol C Tables 4.2.6.8 and 6.1.1.4'
S S 0.1246 0.1234 ' International Tables Vol C Tables 4.2.6.8 and 6.1.1.4'
Ti Ti 0.2776 0.4457 ' International Tables Vol C Tables 4.2.6.8 and 6.1.1.4'

loop_
_geom_angle_atom_site_label_1
_geom_angle_atom_site_label_2
_geom_angle_atom_site_label_3
_geom_angle
_geom_angle_site_symmetry_1
_geom_angle_site_symmetry_3
_geom_angle_publ_flag
S Ti C1 131.96(12) . . yes
S Ti C2 98.38(12) . . yes
S Ti C3 82.90(12) . . yes
S Ti C4 103.74(13) . . yes
S Ti C5 136.32(13) . . yes
S Ti S 99.88(6) . 2_555 yes
S Ti C1 75.40(12) . 2_555 yes
S Ti C2 77.06(12) . 2_555 yes
S Ti C3 109.12(12) . 2_555 yes
S Ti C4 129.63(11) . 2_555 yes
S Ti C5 106.03(12) . 2_555 yes
C1 Ti C2 33.59(16) . . yes
C1 Ti C3 55.78(17) . . yes
C1 Ti C4 55.73(17) . . yes
C1 Ti C5 33.39(15) . . yes
S Ti C1 75.40(12) 2_555 . yes
C1 Ti C1 142.24(16) . 2_555 yes
C1 Ti C2 150.73(16) . 2_555 yes
C1 Ti C3 117.38(16) . 2_555 yes
C1 Ti C4 97.07(15) . 2_555 yes
C1 Ti C5 109.42(15) . 2_555 yes
C2 Ti C3 33.70(17) . . yes
C2 Ti C4 56.01(14) . . yes
C2 Ti C5 55.64(13) . . yes
S Ti C2 77.06(12) 2_555 . yes
C1 Ti C2 150.73(16) 2_555 . yes
C2 Ti C2 173.04(14) . 2_555 yes
C2 Ti C3 148.34(17) . 2_555 yes
C2 Ti C4 129.91(15) . 2_555 yes
C2 Ti C5 131.20(14) . 2_555 yes
C3 Ti C4 33.87(16) . . yes
C3 Ti C5 55.71(16) . . yes
S Ti C3 109.12(12) 2_555 . yes
C1 Ti C3 117.38(16) 2_555 . yes
C2 Ti C3 148.34(17) 2_555 . yes
C3 Ti C3 161.77(17) . 2_555 yes
C3 Ti C4 127.94(16) . 2_555 yes
C3 Ti C5 108.50(16) . 2_555 yes
C4 Ti C5 33.47(17) . . yes
S Ti C4 129.63(11) 2_555 . yes
C1 Ti C4 97.07(15) 2_555 . yes
C2 Ti C4 129.91(15) 2_555 . yes
C3 Ti C4 127.94(16) 2_555 . yes
C4 Ti C4 94.31(16) . 2_555 yes
C4 Ti C5 77.20(14) . 2_555 yes
S Ti C5 106.03(12) 2_555 . yes
C1 Ti C5 109.42(15) 2_555 . yes
C2 Ti C5 131.20(14) 2_555 . yes
C3 Ti C5 108.50(16) 2_555 . yes
C4 Ti C5 77.20(14) 2_555 . yes
C5 Ti C5 78.15(13) . 2_555 yes
S Ti C1 131.96(12) 2_555 2_555 yes
S Ti C2 98.38(12) 2_555 2_555 yes
S Ti C3 82.90(12) 2_555 2_555 yes
S Ti C4 103.74(13) 2_555 2_555 yes
S Ti C5 136.32(13) 2_555 2_555 yes
C1 Ti C2 33.59(16) 2_555 2_555 yes
C1 Ti C3 55.78(17) 2_555 2_555 yes
C1 Ti C4 55.73(17) 2_555 2_555 yes
C1 Ti C5 33.39(15) 2_555 2_555 yes
C2 Ti C3 33.70(17) 2_555 2_555 yes
C2 Ti C4 56.01(14) 2_555 2_555 yes
C2 Ti C5 55.64(13) 2_555 2_555 yes
C3 Ti C4 33.87(16) 2_555 2_555 yes
C3 Ti C5 55.71(16) 2_555 2_555 yes
C4 Ti C5 33.47(17) 2_555 2_555 yes
Ti S C6 124.83(12) . . yes
Ti C1 C2 73.0(2) . . yes
Ti C1 C5 73.4(2) . . yes
C2 C1 C5 108.1(4) . . no
Ti C2 C1 73.4(2) . . yes
Ti C2 C3 73.0(2) . . yes
C1 C2 C3 107.8(4) . . no
Ti C3 C2 73.3(2) . . yes
Ti C3 C4 72.5(2) . . yes
C2 C3 C4 107.6(4) . . no
Ti C4 C3 73.6(3) . . yes
Ti C4 C5 74.2(3) . . yes
C3 C4 C5 108.2(4) . . no
Ti C5 C1 73.3(2) . . yes
Ti C5 C4 72.3(2) . . yes
C1 C5 C4 108.3(4) . . no
S C6 C7 106.3(3) . . yes
S C6 C8 113.9(4) . . yes
S C6 C9 112.7(3) . . yes
C7 C6 C8 107.9(5) . . no
C7 C6 C9 107.6(5) . . no
C8 C6 C9 108.2(5) . . no

loop_
_geom_bond_atom_site_label_1
_geom_bond_atom_site_label_2
_geom_bond_distance
_geom_bond_site_symmetry_2
_geom_bond_publ_flag
Ti S 2.4165(13) . yes
Ti C1 2.396(4) . yes
Ti C2 2.391(3) . yes
Ti C3 2.387(4) . yes
Ti C4 2.374(5) . yes
Ti C5 2.397(4) . yes
Ti S 2.4165(13) 2_555 yes
Ti C1 2.396(4) 2_555 yes
Ti C2 2.391(3) 2_555 yes
Ti C3 2.387(4) 2_555 yes
Ti C4 2.374(5) 2_555 yes
Ti C5 2.397(4) 2_555 yes
S C6 1.854(4) . yes
C1 C2 1.383(7) . no
C1 C5 1.377(6) . no
C2 C3 1.385(7) . no
C3 C4 1.387(6) . no
C4 C5 1.374(7) . no
C6 C7 1.452(8) . no
C6 C8 1.451(9) . no
C6 C9 1.456(8) . no

loop_
_geom_torsion_atom_site_label_1
_geom_torsion_atom_site_label_2
_geom_torsion_atom_site_label_3
_geom_torsion_atom_site_label_4
_geom_torsion
_geom_torsion_site_symmetry_1
_geom_torsion_publ_flag
C1 Ti S C6 20.1(2) . no
C2 Ti S C6 19.16(18) . no
C3 Ti S C6 49.19(19) . no
C4 Ti S C6 76.09(18) . no
C5 Ti S C6 67.0(2) . no
S Ti S C6 -59.07(15) 2_555 no
C1 Ti S C6 169.94(19) 2_555 no
C2 Ti S C6 -155.49(18) 2_555 no
C3 Ti S C6 -144.92(19) 2_555 no
C4 Ti S C6 -176.3(2) 2_555 no
C5 Ti S C6 156.46(18) 2_555 no
S Ti C1 C2 -1.7(3) . no
S Ti C1 C5 113.8(3) . no
C2 Ti C1 C5 115.5(4) . no
C3 Ti C1 C2 -37.4(3) . no
C3 Ti C1 C5 78.1(3) . no
C4 Ti C1 C2 -78.7(3) . no
C4 Ti C1 C5 36.8(3) . no
C5 Ti C1 C2 -115.5(4) . no
S Ti C1 C2 88.5(3) 2_555 no
S Ti C1 C5 -156.0(3) 2_555 no
C1 Ti C1 C2 -129.1(3) 2_555 no
C1 Ti C1 C5 -13.6(4) 2_555 no
C2 Ti C1 C2 169.5(3) 2_555 no
C2 Ti C1 C5 -75.0(4) 2_555 no
C3 Ti C1 C2 162.3(3) 2_555 no
C3 Ti C1 C5 -82.2(3) 2_555 no
C4 Ti C1 C2 -169.1(3) 2_555 no
C4 Ti C1 C5 -53.6(3) 2_555 no
C5 Ti C1 C2 -137.0(3) 2_555 no
C5 Ti C1 C5 -21.5(3) 2_555 no
S Ti C2 C1 178.7(3) . no
S Ti C2 C3 63.5(3) . no
C1 Ti C2 C3 -115.2(4) . no
C3 Ti C2 C1 115.2(4) . no
C4 Ti C2 C1 77.7(3) . no
C4 Ti C2 C3 -37.5(3) . no
C5 Ti C2 C1 37.0(3) . no
C5 Ti C2 C3 -78.2(3) . no
S Ti C2 C1 -83.0(3) 2_555 no
S Ti C2 C3 161.8(3) 2_555 no
C1 Ti C2 C1 103.7(4) 2_555 no
C1 Ti C2 C3 -11.5(4) 2_555 no
C3 Ti C2 C1 -30.9(4) 2_555 no
C3 Ti C2 C3 -146.1(3) 2_555 no
C4 Ti C2 C1 14.2(4) 2_555 no
C4 Ti C2 C3 -101.0(3) 2_555 no
C5 Ti C2 C1 58.7(4) 2_555 no
C5 Ti C2 C3 -56.5(3) 2_555 no
S Ti C3 C2 -116.8(2) . no
S Ti C3 C4 128.0(3) . no
C1 Ti C3 C2 37.3(2) . no
C1 Ti C3 C4 -78.0(3) . no
C2 Ti C3 C4 -115.2(4) . no
C4 Ti C3 C2 115.2(4) . no
C5 Ti C3 C2 77.9(3) . no
C5 Ti C3 C4 -37.3(3) . no
S Ti C3 C2 -18.8(3) 2_555 no
S Ti C3 C4 -134.0(3) 2_555 no
C1 Ti C3 C2 173.7(2) 2_555 no
C1 Ti C3 C4 58.5(3) 2_555 no
C2 Ti C3 C2 -167.7(3) 2_555 no
C2 Ti C3 C4 77.1(4) 2_555 no
C4 Ti C3 C2 107.3(3) 2_555 no
C4 Ti C3 C4 -7.9(4) 2_555 no
C5 Ti C3 C2 138.6(3) 2_555 no
C5 Ti C3 C4 23.4(3) 2_555 no
S Ti C4 C3 -53.7(3) . no
S Ti C4 C5 -168.5(2) . no
C1 Ti C4 C3 78.1(3) . no
C1 Ti C4 C5 -36.8(2) . no
C2 Ti C4 C3 37.3(3) . no
C2 Ti C4 C5 -77.6(3) . no
C3 Ti C4 C5 -114.9(4) . no
C5 Ti C4 C3 114.9(4) . no
S Ti C4 C3 61.9(3) 2_555 no
S Ti C4 C5 -53.0(3) 2_555 no
C1 Ti C4 C3 -130.3(3) 2_555 no
C1 Ti C4 C5 114.8(2) 2_555 no
C2 Ti C4 C3 -138.2(3) 2_555 no
C2 Ti C4 C5 107.0(3) 2_555 no
C3 Ti C4 C3 178.2(3) 2_555 no
C3 Ti C4 C5 63.3(3) 2_555 no
C4 Ti C4 C3 173.8(3) 2_555 no
C4 Ti C4 C5 58.9(3) 2_555 no
C5 Ti C4 C3 -157.3(3) 2_555 no
C5 Ti C4 C5 87.8(3) 2_555 no
S Ti C5 C1 -99.8(3) . no
S Ti C5 C4 16.2(3) . no
C1 Ti C5 C4 116.1(4) . no
C2 Ti C5 C1 -37.2(3) . no
C2 Ti C5 C4 78.8(3) . no
C3 Ti C5 C1 -78.3(3) . no
C3 Ti C5 C4 37.7(2) . no
C4 Ti C5 C1 -116.1(4) . no
S Ti C5 C1 24.2(3) 2_555 no
S Ti C5 C4 140.2(2) 2_555 no
C1 Ti C5 C1 171.2(3) 2_555 no
C1 Ti C5 C4 -72.7(3) 2_555 no
C2 Ti C5 C1 141.1(3) 2_555 no
C2 Ti C5 C4 -102.8(3) 2_555 no
C3 Ti C5 C1 111.9(3) 2_555 no
C3 Ti C5 C4 -132.0(2) 2_555 no
C4 Ti C5 C1 125.0(3) 2_555 no
C4 Ti C5 C4 -118.9(3) 2_555 no
C5 Ti C5 C1 159.3(3) 2_555 no
C5 Ti C5 C4 -84.6(3) 2_555 no
Ti S C6 C7 153.4(4) . no
Ti S C6 C8 34.8(4) . no
Ti S C6 C9 -89.0(4) . no
Ti C1 C2 C3 65.4(2) . no
C5 C1 C2 Ti -65.5(3) . no
C5 C1 C2 C3 -0.1(4) . no
Ti C1 C5 C4 -64.3(3) . no
C2 C1 C5 Ti 65.3(3) . no
C2 C1 C5 C4 0.9(4) . no
Ti C2 C3 C4 64.9(3) . no
C1 C2 C3 Ti -65.6(2) . no
C1 C2 C3 C4 -0.7(4) . no
Ti C3 C4 C5 66.7(3) . no
C2 C3 C4 Ti -65.4(3) . no
C2 C3 C4 C5 1.3(4) . no
Ti C4 C5 C1 64.9(3) . no
C3 C4 C5 Ti -66.3(3) . no
C3 C4 C5 C1 -1.4(4) . no
